data_7033622
loop_
_publ_author_name
'Fischer, Paul J.'
'Weberg, Alexander B.'
'Bohrmann, Trent D.'
'Xu, Hanyue'
'Young, Victor G.'

_publ_section_title
;
 Group VI metal complexes of tris(diphenylphosphinomethyl)phenylborate:
 modulation of ligand donation via coordination of M(CO)3 units at the
 borate phenyl substituent.
;
_journal_issue 8
_journal_name_full 'Dalton transactions (Cambridge, England : 2003)'
_journal_page_first 3737
_journal_page_last 3744
_journal_paper_doi 10.1039/c4dt03857f
_journal_volume 44
_journal_year 2015
_chemical_formula_moiety 'C51 H45 B Mo N O6 P3 W, C8 H16 N, C4 H8 O'
_chemical_formula_sum 'C63 H69 B Mo N O7 P3 W'
_chemical_formula_weight 1335.70
_chemical_melting_point 493.5(5)
_chemical_name_common 14143zzz
_chemical_name_systematic '[Et4N][W(CO)3{6-(PhBP3)Mo(CO)3}]'
_chemical_properties_physical 'Air-sensitive, Moisture-sensitive'
_space_group_crystal_system monoclinic
_space_group_IT_number 14
_space_group_name_Hall '-P 2yn'
_space_group_name_H-M_alt 'P 1 21/n 1'
_symmetry_space_group_name_Hall '-P 2yn'
_symmetry_space_group_name_H-M 'P 1 21/n 1'
_atom_sites_solution_hydrogens geom
_audit_creation_method SHELXL-2014
_audit_update_record
;
2014-12-15 deposited with the CCDC.
2015-01-12 downloaded from the CCDC.
;
_cell_angle_alpha 90
_cell_angle_beta 92.090(1)
_cell_angle_gamma 90
_cell_formula_units_Z 4
_cell_length_a 12.2758(11)
_cell_length_b 33.375(3)
_cell_length_c 14.5010(13)
_cell_measurement_reflns_used 2760
_cell_measurement_temperature 123(2)
_cell_measurement_theta_max 27.39
_cell_measurement_theta_min 2.30
_cell_volume 5937.2(9)
_computing_cell_refinement 'Bruker SAINT'
_computing_data_collection 'Bruker APEX2'
_computing_data_reduction 'Bruker SAINT'
_computing_molecular_graphics 'Bruker SHELXTL'
_computing_publication_material 'Bruker SHELXTL'
_computing_structure_refinement 'SHELXL-2014 (Sheldrick, 2014)'
_computing_structure_solution 'SHELXS-97 (Sheldrick, 2008)'
_diffrn_ambient_temperature 123(2)
_diffrn_measured_fraction_theta_full 1.000
_diffrn_measured_fraction_theta_max 0.995
_diffrn_measurement_device_type 'Bruker APEX-II CCD'
_diffrn_measurement_method '\f and \w scans'
_diffrn_radiation_type MoK\a
_diffrn_radiation_wavelength 0.71073
_diffrn_reflns_av_R_equivalents 0.0424
_diffrn_reflns_av_unetI/netI 0.0399
_diffrn_reflns_Laue_measured_fraction_full 1.000
_diffrn_reflns_Laue_measured_fraction_max 0.995
_diffrn_reflns_limit_h_max 15
_diffrn_reflns_limit_h_min -15
_diffrn_reflns_limit_k_max 43
_diffrn_reflns_limit_k_min -43
_diffrn_reflns_limit_l_max 18
_diffrn_reflns_limit_l_min -18
_diffrn_reflns_number 56403
_diffrn_reflns_point_group_measured_fraction_full 1.000
_diffrn_reflns_point_group_measured_fraction_max 0.995
_diffrn_reflns_theta_full 25.242
_diffrn_reflns_theta_max 27.537
_diffrn_reflns_theta_min 1.532
_diffrn_source 'sealed tube'
_exptl_absorpt_coefficient_mu 2.281
_exptl_absorpt_correction_T_max 0.4915
_exptl_absorpt_correction_T_min 0.4056
_exptl_absorpt_correction_type multi-scan
_exptl_absorpt_process_details 'SADABS 2012/1 (Sheldrick, 2012)'
_exptl_crystal_colour yellow
_exptl_crystal_density_diffrn 1.494
_exptl_crystal_description Plate
_exptl_crystal_F_000 2704
_exptl_crystal_recrystallization_method 'Re-crystallisation from solvent: THF/Et2O'
_exptl_crystal_size_max 0.400
_exptl_crystal_size_mid 0.350
_exptl_crystal_size_min 0.140
_exptl_transmission_factor_max 0.4915
_exptl_transmission_factor_min 0.4056
_platon_squeeze_details
;

 PLATON/SQUEEZE applied to treat appareent THF/DEE compositional disorder
 PLATON/SQUEEZE RESULTS Summary and Remarks :N = NOTE, W = WARNING, E = ERROR
 ============================================================================

 N: No S.U.'s (esd) on observed/calculated parameters.
 ---------------------------------------------------------------------------
 N: Number of moved primary input atoms: ................................ 104
 N: Total Potential Solvent Accessible Void Vol ..............   781.6 Ang^3
 N: Electron Count / Cell = 179 - To be included in D(calc), F000 & Mol.Wght.

 ============================================================================

 empirical formula assumes 100% THF
 
;
_refine_diff_density_max 1.470
_refine_diff_density_min -0.976
_refine_diff_density_rms 0.098
_refine_ls_extinction_method none
_refine_ls_goodness_of_fit_ref 1.080
_refine_ls_hydrogen_treatment constr
_refine_ls_matrix_type full
_refine_ls_number_parameters 653
_refine_ls_number_reflns 13612
_refine_ls_number_restraints 0
_refine_ls_restrained_S_all 1.080
_refine_ls_R_factor_all 0.0449
_refine_ls_R_factor_gt 0.0338
_refine_ls_shift/su_max 0.004
_refine_ls_shift/su_mean 0.000
_refine_ls_structure_factor_coef Fsqd
_refine_ls_weighting_details 'w=1/[\s^2^(Fo^2^)+(0.0398P)^2^+1.3094P] where P=(Fo^2^+2Fc^2^)/3'
_refine_ls_weighting_scheme calc
_refine_ls_wR_factor_gt 0.0799
_refine_ls_wR_factor_ref 0.0837
_reflns_Friedel_coverage 0.000
_reflns_number_gt 10948
_reflns_number_total 13612
_reflns_threshold_expression 'I > 2\s(I)'
_cod_data_source_file c4dt03857f2.cif
_cod_data_source_block 14143zzz
_cod_depositor_comments
;
The following automatic conversions were performed:

'_chemical_melting_point' value '493-494' was changed to '493.5(5)' -
the average value was taken and precision was estimated.

Automatic conversion script
Id: cif_fix_values 2935 2014-11-11 08:27:57Z andrius 

 Adding full bibliography for 7033620--7033630.cif.
;
_cod_database_code 7033622
_shelx_space_group_comment
;
The symmetry employed for this shelxl refinement is uniquely defined
by the following loop, which should always be used as a source of
symmetry information in preference to the above space-group names.
They are only intended as comments.
;
_shelx_estimated_absorpt_t_min 0.462
_shelx_estimated_absorpt_t_max 0.741
_shelxl_version_number 2014-3

loop_
_space_group_symop_operation_xyz
'x, y, z'
'-x+1/2, y+1/2, -z+1/2'
'-x, -y, -z'
'x-1/2, -y-1/2, z-1/2'

loop_
_atom_site_label
_atom_site_type_symbol
_atom_site_fract_x
_atom_site_fract_y
_atom_site_fract_z
_atom_site_U_iso_or_equiv
_atom_site_adp_type
_atom_site_occupancy
_atom_site_site_symmetry_order
_atom_site_calc_flag
_atom_site_refinement_flags_posn
_atom_site_refinement_flags_adp
Mo1 Mo 0.34162(2) 0.67853(2) 0.02295(2) 0.01677(6) Uani 1 1 d . .
C1 C 0.4939(3) 0.69446(10) 0.0481(2) 0.0274(7) Uani 1 1 d . .
O1 O 0.58119(18) 0.70775(8) 0.05996(19) 0.0408(7) Uani 1 1 d . .
C2 C 0.3686(2) 0.69455(9) -0.1039(2) 0.0245(7) Uani 1 1 d . .
O2 O 0.3902(2) 0.70531(8) -0.17725(18) 0.0399(6) Uani 1 1 d . .
C3 C 0.3110(2) 0.73520(10) 0.0479(2) 0.0253(7) Uani 1 1 d . .
O3 O 0.29882(19) 0.76942(7) 0.05813(19) 0.0382(6) Uani 1 1 d . .
C4 C 0.3000(2) 0.57002(9) 0.0589(2) 0.0197(6) Uani 1 1 d . .
H4A H 0.2882 0.5449 0.0236 0.024 Uiso 1 1 calc R U
H4B H 0.3454 0.5634 0.1147 0.024 Uiso 1 1 calc R U
C5 C 0.5202(2) 0.59014(10) -0.0001(2) 0.0218(7) Uani 1 1 d . .
C6 C 0.5950(3) 0.61361(10) -0.0469(3) 0.0290(8) Uani 1 1 d . .
H6A H 0.5694 0.6351 -0.0848 0.035 Uiso 1 1 calc R U
C7 C 0.7056(3) 0.60583(11) -0.0387(3) 0.0379(9) Uani 1 1 d . .
H7A H 0.7554 0.6216 -0.0718 0.045 Uiso 1 1 calc R U
C8 C 0.7436(3) 0.57506(11) 0.0179(3) 0.0385(9) Uani 1 1 d . .
H8A H 0.8197 0.5704 0.0259 0.046 Uiso 1 1 calc R U
C9 C 0.6708(3) 0.55132(11) 0.0625(3) 0.0371(9) Uani 1 1 d . .
H9A H 0.6967 0.5297 0.0997 0.045 Uiso 1 1 calc R U
C10 C 0.5591(3) 0.55874(10) 0.0534(3) 0.0320(8) Uani 1 1 d . .
H10A H 0.5094 0.5421 0.0844 0.038 Uiso 1 1 calc R U
C11 C 0.3438(2) 0.58589(9) -0.1294(2) 0.0202(6) Uani 1 1 d . .
C12 C 0.2742(2) 0.60643(10) -0.1908(2) 0.0235(7) Uani 1 1 d . .
H12A H 0.2490 0.6324 -0.1749 0.028 Uiso 1 1 calc R U
C13 C 0.2407(3) 0.58957(10) -0.2751(2) 0.0274(7) Uani 1 1 d . .
H13A H 0.1913 0.6036 -0.3154 0.033 Uiso 1 1 calc R U
C14 C 0.2798(3) 0.55213(10) -0.3001(2) 0.0316(8) Uani 1 1 d . .
H14A H 0.2570 0.5404 -0.3573 0.038 Uiso 1 1 calc R U
C15 C 0.3516(3) 0.53225(11) -0.2412(3) 0.0375(9) Uani 1 1 d . .
H15A H 0.3798 0.5070 -0.2586 0.045 Uiso 1 1 calc R U
C16 C 0.3832(3) 0.54864(10) -0.1573(2) 0.0307(8) Uani 1 1 d . .
H16A H 0.4326 0.5344 -0.1175 0.037 Uiso 1 1 calc R U
P1 P 0.37612(6) 0.60503(2) -0.01217(6) 0.01904(17) Uani 1 1 d . .
C17 C 0.1936(2) 0.61668(9) 0.1828(2) 0.0200(6) Uani 1 1 d . .
H17A H 0.1993 0.5999 0.2391 0.024 Uiso 1 1 calc R U
H17B H 0.1264 0.6329 0.1864 0.024 Uiso 1 1 calc R U
C18 C 0.4225(3) 0.62135(10) 0.2404(2) 0.0297(8) Uani 1 1 d . .
C19 C 0.5286(3) 0.62959(15) 0.2204(3) 0.0511(12) Uani 1 1 d . .
H19A H 0.5434 0.6503 0.1776 0.061 Uiso 1 1 calc R U
C20 C 0.6155(4) 0.60812(19) 0.2616(3) 0.0686(16) Uani 1 1 d . .
H20A H 0.6883 0.6147 0.2476 0.082 Uiso 1 1 calc R U
C21 C 0.5960(4) 0.57813(15) 0.3210(4) 0.0651(16) Uani 1 1 d . .
H21A H 0.6549 0.5633 0.3482 0.078 Uiso 1 1 calc R U
C22 C 0.4903(5) 0.56907(13) 0.3422(4) 0.0738(18) Uani 1 1 d . .
H22A H 0.4763 0.5480 0.3841 0.089 Uiso 1 1 calc R U
C23 C 0.4037(3) 0.59088(12) 0.3021(3) 0.0551(13) Uani 1 1 d . .
H23A H 0.3310 0.5847 0.3175 0.066 Uiso 1 1 calc R U
C24 C 0.2846(2) 0.68726(10) 0.2746(2) 0.0229(7) Uani 1 1 d . .
C25 C 0.3438(3) 0.72277(10) 0.2769(2) 0.0294(8) Uani 1 1 d . .
H25A H 0.3983 0.7269 0.2330 0.035 Uiso 1 1 calc R U
C26 C 0.3251(3) 0.75208(11) 0.3414(3) 0.0354(9) Uani 1 1 d . .
H26A H 0.3684 0.7757 0.3427 0.043 Uiso 1 1 calc R U
C27 C 0.2450(3) 0.74755(11) 0.4034(3) 0.0352(9) Uani 1 1 d . .
H27A H 0.2301 0.7682 0.4461 0.042 Uiso 1 1 calc R U
P2 P 0.30975(6) 0.65047(2) 0.18337(6) 0.02000(17) Uani 1 1 d . .
C28 C 0.1853(3) 0.71169(12) 0.4029(3) 0.0416(10) Uani 1 1 d . .
H28A H 0.1303 0.7078 0.4464 0.050 Uiso 1 1 calc R U
C29 C 0.2058(3) 0.68237(11) 0.3399(2) 0.0351(9) Uani 1 1 d . .
H29A H 0.1652 0.6581 0.3409 0.042 Uiso 1 1 calc R U
C30 C 0.1093(2) 0.60878(9) 0.0049(2) 0.0200(6) Uani 1 1 d . .
H30A H 0.0304 0.6061 0.0158 0.024 Uiso 1 1 calc R U
H30B H 0.1241 0.5946 -0.0533 0.024 Uiso 1 1 calc R U
C31 C 0.0388(2) 0.68588(9) 0.0625(2) 0.0199(6) Uani 1 1 d . .
C32 C 0.0693(2) 0.71209(9) 0.1336(2) 0.0241(7) Uani 1 1 d . .
H32A H 0.1438 0.7191 0.1435 0.029 Uiso 1 1 calc R U
C33 C -0.0090(3) 0.72795(10) 0.1900(2) 0.0297(8) Uani 1 1 d . .
H33A H 0.0127 0.7452 0.2396 0.036 Uiso 1 1 calc R U
C34 C -0.1183(3) 0.71891(11) 0.1749(3) 0.0358(9) Uani 1 1 d . .
H34A H -0.1716 0.7301 0.2133 0.043 Uiso 1 1 calc R U
C35 C -0.1492(3) 0.69353(11) 0.1034(3) 0.0359(9) Uani 1 1 d . .
H35A H -0.2240 0.6873 0.0925 0.043 Uiso 1 1 calc R U
C36 C -0.0719(3) 0.67722(10) 0.0478(2) 0.0294(8) Uani 1 1 d . .
H36A H -0.0942 0.6598 -0.0012 0.035 Uiso 1 1 calc R U
C37 C 0.0895(2) 0.67658(9) -0.1250(2) 0.0197(6) Uani 1 1 d . .
C38 C 0.1236(2) 0.71344(9) -0.1599(2) 0.0249(7) Uani 1 1 d . .
H38A H 0.1683 0.7305 -0.1221 0.030 Uiso 1 1 calc R U
C39 C 0.0932(3) 0.72534(10) -0.2485(2) 0.0301(8) Uani 1 1 d . .
H39A H 0.1174 0.7504 -0.2710 0.036 Uiso 1 1 calc R U
C40 C 0.0284(3) 0.70119(11) -0.3043(2) 0.0322(8) Uani 1 1 d . .
H40A H 0.0092 0.7092 -0.3656 0.039 Uiso 1 1 calc R U
C41 C -0.0087(3) 0.66510(11) -0.2702(2) 0.0315(8) Uani 1 1 d . .
H41A H -0.0552 0.6486 -0.3078 0.038 Uiso 1 1 calc R U
C42 C 0.0221(3) 0.65281(10) -0.1809(2) 0.0257(7) Uani 1 1 d . .
H42A H -0.0035 0.6279 -0.1582 0.031 Uiso 1 1 calc R U
P3 P 0.14164(6) 0.66190(2) -0.00893(6) 0.01743(16) Uani 1 1 d . .
B1 B 0.1802(3) 0.58658(10) 0.0919(2) 0.0181(7) Uani 1 1 d . .
C43 C 0.1041(2) 0.54850(9) 0.1217(2) 0.0201(6) Uani 1 1 d . .
C44 C 0.0244(2) 0.55263(10) 0.1893(2) 0.0266(7) Uani 1 1 d . .
H44A H 0.0187 0.5776 0.2201 0.032 Uiso 1 1 calc R U
C45 C -0.0477(3) 0.52112(11) 0.2136(3) 0.0314(8) Uani 1 1 d . .
H45A H -0.1008 0.5255 0.2585 0.038 Uiso 1 1 calc R U
C46 C -0.0398(3) 0.48393(11) 0.1710(2) 0.0285(8) Uani 1 1 d . .
H46A H -0.0865 0.4626 0.1876 0.034 Uiso 1 1 calc R U
C47 C 0.0379(3) 0.47807(10) 0.1033(2) 0.0274(7) Uani 1 1 d . .
H47A H 0.0426 0.4530 0.0728 0.033 Uiso 1 1 calc R U
C48 C 0.1086(3) 0.50958(9) 0.0809(2) 0.0239(7) Uani 1 1 d . .
H48A H 0.1619 0.5047 0.0365 0.029 Uiso 1 1 calc R U
W1 W 0.13468(2) 0.49802(2) 0.23810(2) 0.02454(5) Uani 1 1 d . .
C49 C 0.1451(3) 0.44548(12) 0.2960(3) 0.0413(10) Uani 1 1 d . .
O4 O 0.1526(3) 0.41407(9) 0.3298(2) 0.0662(10) Uani 1 1 d . .
C50 C 0.2919(3) 0.49346(11) 0.2197(3) 0.0352(9) Uani 1 1 d . .
O5 O 0.3838(2) 0.49086(9) 0.2065(2) 0.0522(8) Uani 1 1 d . .
C51 C 0.1748(3) 0.52060(13) 0.3582(3) 0.0441(10) Uani 1 1 d . .
O6 O 0.2016(3) 0.53414(12) 0.4298(2) 0.0794(11) Uani 1 1 d . .
N1 N 0.4658(2) 0.35342(9) 0.4089(2) 0.0343(7) Uani 1 1 d . .
C52 C 0.5853(3) 0.36336(14) 0.4281(3) 0.0572(12) Uani 1 1 d . .
H52A H 0.6041 0.3866 0.3894 0.069 Uiso 1 1 calc R U
H52B H 0.5944 0.3718 0.4933 0.069 Uiso 1 1 calc R U
C53 C 0.6654(4) 0.33073(15) 0.4112(4) 0.0702(15) Uani 1 1 d . .
H53A H 0.7377 0.3389 0.4351 0.105 Uiso 1 1 calc R U
H53B H 0.6681 0.3256 0.3448 0.105 Uiso 1 1 calc R U
H53C H 0.6429 0.3063 0.4427 0.105 Uiso 1 1 calc R U
C54 C 0.4504(4) 0.34387(17) 0.3053(3) 0.0639(14) Uani 1 1 d . .
H54A H 0.4795 0.3666 0.2699 0.077 Uiso 1 1 calc R U
H54B H 0.4950 0.3200 0.2916 0.077 Uiso 1 1 calc R U
C55 C 0.3367(4) 0.33612(18) 0.2712(3) 0.0716(16) Uani 1 1 d . .
H55A H 0.3374 0.3249 0.2088 0.107 Uiso 1 1 calc R U
H55B H 0.2956 0.3613 0.2699 0.107 Uiso 1 1 calc R U
H55C H 0.3020 0.3171 0.3124 0.107 Uiso 1 1 calc R U
C56 C 0.3957(4) 0.38708(14) 0.4340(3) 0.0598(13) Uani 1 1 d . .
H56A H 0.4020 0.3903 0.5018 0.072 Uiso 1 1 calc R U
H56B H 0.3193 0.3793 0.4185 0.072 Uiso 1 1 calc R U
C57 C 0.4147(4) 0.42705(15) 0.3920(5) 0.0859(19) Uani 1 1 d . .
H57A H 0.3603 0.4461 0.4132 0.129 Uiso 1 1 calc R U
H57B H 0.4085 0.4249 0.3246 0.129 Uiso 1 1 calc R U
H57C H 0.4879 0.4365 0.4104 0.129 Uiso 1 1 calc R U
C58 C 0.4347(4) 0.31567(14) 0.4603(3) 0.0581(12) Uani 1 1 d . .
H58A H 0.3555 0.3112 0.4498 0.070 Uiso 1 1 calc R U
H58B H 0.4730 0.2927 0.4329 0.070 Uiso 1 1 calc R U
C59 C 0.4587(5) 0.31561(16) 0.5597(3) 0.0711(15) Uani 1 1 d . .
H59A H 0.4189 0.2937 0.5884 0.107 Uiso 1 1 calc R U
H59B H 0.4362 0.3412 0.5860 0.107 Uiso 1 1 calc R U
H59C H 0.5372 0.3119 0.5715 0.107 Uiso 1 1 calc R U

loop_
_atom_site_aniso_label
_atom_site_aniso_U_11
_atom_site_aniso_U_22
_atom_site_aniso_U_33
_atom_site_aniso_U_23
_atom_site_aniso_U_13
_atom_site_aniso_U_12
Mo1 0.01244(12) 0.01507(13) 0.02280(15) -0.00213(10) 0.00069(10) -0.00096(9)
C1 0.0229(17) 0.0249(18) 0.034(2) -0.0061(15) 0.0038(14) 0.0017(13)
O1 0.0206(12) 0.0435(16) 0.0583(19) -0.0084(13) -0.0002(12) -0.0075(11)
C2 0.0198(15) 0.0192(17) 0.035(2) 0.0013(14) 0.0021(14) 0.0002(12)
O2 0.0447(16) 0.0419(16) 0.0340(16) 0.0087(12) 0.0123(12) -0.0057(12)
C3 0.0159(15) 0.0275(19) 0.033(2) -0.0016(15) 0.0016(13) -0.0028(13)
O3 0.0343(14) 0.0176(13) 0.0628(19) -0.0082(12) 0.0017(12) 0.0007(10)
C4 0.0206(15) 0.0129(15) 0.0254(18) 0.0004(12) -0.0033(13) -0.0018(11)
C5 0.0178(15) 0.0219(17) 0.0257(18) -0.0061(13) 0.0004(13) 0.0020(12)
C6 0.0237(17) 0.0255(18) 0.038(2) 0.0037(15) 0.0037(15) 0.0027(13)
C7 0.0218(17) 0.036(2) 0.057(3) -0.0075(19) 0.0092(17) -0.0036(15)
C8 0.0187(17) 0.040(2) 0.057(3) -0.0077(19) -0.0013(17) 0.0069(15)
C9 0.0263(18) 0.038(2) 0.047(2) 0.0058(18) -0.0027(17) 0.0104(15)
C10 0.0210(16) 0.032(2) 0.043(2) 0.0039(16) 0.0033(15) 0.0048(14)
C11 0.0192(15) 0.0202(16) 0.0216(17) -0.0026(13) 0.0038(12) -0.0023(12)
C12 0.0221(16) 0.0229(17) 0.0258(18) -0.0007(13) 0.0042(13) 0.0007(13)
C13 0.0246(16) 0.0326(19) 0.0251(19) 0.0038(15) 0.0021(14) -0.0021(14)
C14 0.038(2) 0.032(2) 0.0250(19) -0.0081(15) 0.0020(15) -0.0086(16)
C15 0.049(2) 0.026(2) 0.037(2) -0.0079(16) 0.0019(18) 0.0036(16)
C16 0.0360(19) 0.0230(18) 0.033(2) -0.0043(15) -0.0038(16) 0.0078(14)
P1 0.0158(4) 0.0176(4) 0.0238(4) -0.0012(3) 0.0007(3) 0.0008(3)
C17 0.0174(14) 0.0185(16) 0.0239(17) 0.0005(13) -0.0015(12) 0.0001(12)
C18 0.0249(17) 0.032(2) 0.031(2) -0.0106(15) -0.0114(14) 0.0063(14)
C19 0.028(2) 0.091(4) 0.033(2) 0.011(2) -0.0038(17) 0.018(2)
C20 0.034(2) 0.126(5) 0.045(3) -0.016(3) -0.011(2) 0.035(3)
C21 0.069(3) 0.058(3) 0.066(3) -0.036(3) -0.040(3) 0.042(3)
C22 0.090(4) 0.026(2) 0.101(4) 0.009(2) -0.065(3) -0.002(2)
C23 0.048(2) 0.032(2) 0.083(3) 0.016(2) -0.039(2) -0.0089(18)
C24 0.0202(15) 0.0264(18) 0.0217(17) -0.0021(13) -0.0031(13) -0.0003(13)
C25 0.0202(16) 0.033(2) 0.035(2) -0.0066(15) 0.0018(14) -0.0050(14)
C26 0.036(2) 0.032(2) 0.039(2) -0.0148(16) 0.0029(17) -0.0096(15)
C27 0.039(2) 0.031(2) 0.036(2) -0.0133(16) 0.0014(17) 0.0011(16)
P2 0.0171(4) 0.0195(4) 0.0232(4) -0.0028(3) -0.0023(3) -0.0004(3)
C28 0.037(2) 0.055(3) 0.034(2) -0.0187(19) 0.0153(17) -0.0157(18)
C29 0.0349(19) 0.041(2) 0.030(2) -0.0059(17) 0.0042(16) -0.0145(16)
C30 0.0166(14) 0.0189(16) 0.0243(17) -0.0006(13) -0.0017(12) -0.0017(12)
C31 0.0169(14) 0.0171(15) 0.0256(18) 0.0021(13) 0.0002(12) 0.0021(11)
C32 0.0193(15) 0.0218(17) 0.0311(19) 0.0008(14) 0.0009(13) 0.0024(12)
C33 0.0329(19) 0.0275(19) 0.029(2) -0.0042(15) 0.0034(15) 0.0056(14)
C34 0.0267(18) 0.041(2) 0.040(2) -0.0001(18) 0.0088(16) 0.0089(16)
C35 0.0135(15) 0.048(2) 0.046(2) -0.0003(19) 0.0006(15) 0.0063(15)
C36 0.0204(16) 0.032(2) 0.035(2) -0.0060(16) -0.0047(14) 0.0012(14)
C37 0.0179(14) 0.0198(16) 0.0211(17) 0.0001(13) -0.0007(12) 0.0047(12)
C38 0.0194(15) 0.0212(17) 0.034(2) -0.0005(14) 0.0007(14) 0.0035(12)
C39 0.0258(17) 0.0282(19) 0.036(2) 0.0092(15) 0.0019(15) 0.0052(14)
C40 0.0318(19) 0.040(2) 0.0248(19) 0.0053(16) 0.0008(15) 0.0120(16)
C41 0.0336(19) 0.034(2) 0.0264(19) -0.0049(15) -0.0099(15) 0.0075(15)
C42 0.0245(16) 0.0244(18) 0.0280(19) -0.0011(14) -0.0034(14) 0.0013(13)
P3 0.0145(4) 0.0167(4) 0.0210(4) -0.0006(3) -0.0006(3) 0.0002(3)
B1 0.0157(15) 0.0155(17) 0.0228(19) 0.0001(14) -0.0015(14) -0.0003(12)
C43 0.0181(14) 0.0208(16) 0.0211(17) 0.0055(13) -0.0047(12) -0.0022(12)
C44 0.0214(16) 0.0204(17) 0.038(2) 0.0029(14) 0.0009(14) -0.0013(13)
C45 0.0237(17) 0.034(2) 0.037(2) 0.0013(16) 0.0053(15) -0.0032(14)
C46 0.0250(17) 0.0297(19) 0.031(2) 0.0033(15) -0.0012(14) -0.0092(14)
C47 0.0327(18) 0.0208(18) 0.0283(19) 0.0015(14) -0.0043(15) -0.0074(14)
C48 0.0225(16) 0.0251(17) 0.0239(18) -0.0016(13) -0.0004(13) -0.0046(13)
W1 0.02665(8) 0.02346(8) 0.02335(8) 0.00290(6) -0.00142(5) -0.00233(5)
C49 0.040(2) 0.035(2) 0.048(3) 0.0119(19) -0.0090(18) -0.0068(17)
O4 0.069(2) 0.0439(19) 0.084(3) 0.0314(18) -0.0172(18) -0.0089(16)
C50 0.033(2) 0.033(2) 0.039(2) 0.0083(16) -0.0092(17) 0.0015(15)
O5 0.0315(16) 0.0581(19) 0.067(2) 0.0174(16) -0.0018(14) 0.0050(13)
C51 0.047(2) 0.055(3) 0.030(2) -0.006(2) -0.0036(18) -0.004(2)
O6 0.090(3) 0.103(3) 0.043(2) -0.027(2) -0.0153(19) -0.005(2)
N1 0.0383(17) 0.0355(18) 0.0293(17) 0.0037(14) 0.0027(13) -0.0077(14)
C52 0.049(3) 0.067(3) 0.056(3) 0.017(2) -0.001(2) -0.011(2)
C53 0.048(3) 0.066(3) 0.095(4) 0.018(3) -0.008(3) 0.005(2)
C54 0.067(3) 0.082(4) 0.043(3) -0.012(3) 0.004(2) -0.007(3)
C55 0.060(3) 0.112(5) 0.042(3) -0.008(3) -0.009(2) -0.005(3)
C56 0.065(3) 0.054(3) 0.060(3) -0.007(2) -0.004(2) 0.005(2)
C57 0.074(4) 0.048(3) 0.134(6) 0.035(3) -0.018(4) -0.003(3)
C58 0.071(3) 0.051(3) 0.053(3) 0.007(2) 0.001(2) -0.010(2)
C59 0.095(4) 0.074(4) 0.044(3) 0.020(3) -0.006(3) -0.012(3)

loop_
_atom_type_symbol
_atom_type_description
_atom_type_scat_dispersion_real
_atom_type_scat_dispersion_imag
_atom_type_scat_source
C C 0.0033 0.0016 'International Tables Vol C Tables 4.2.6.8 and 6.1.1.4'
H H 0.0000 0.0000 'International Tables Vol C Tables 4.2.6.8 and 6.1.1.4'
N N 0.0061 0.0033 'International Tables Vol C Tables 4.2.6.8 and 6.1.1.4'
O O 0.0106 0.0060 'International Tables Vol C Tables 4.2.6.8 and 6.1.1.4'
B B 0.0013 0.0007 'International Tables Vol C Tables 4.2.6.8 and 6.1.1.4'
P P 0.1023 0.0942 'International Tables Vol C Tables 4.2.6.8 and 6.1.1.4'
Mo Mo -1.6832 0.6857 'International Tables Vol C Tables 4.2.6.8 and 6.1.1.4'
W W -0.8490 6.8722 'International Tables Vol C Tables 4.2.6.8 and 6.1.1.4'

loop_
_geom_angle_atom_site_label_1
_geom_angle_atom_site_label_2
_geom_angle_atom_site_label_3
_geom_angle
C2 Mo1 C3 87.15(14)
C2 Mo1 C1 84.70(14)
C3 Mo1 C1 83.85(13)
C2 Mo1 P3 94.83(9)
C3 Mo1 P3 93.06(9)
C1 Mo1 P3 176.89(10)
C2 Mo1 P1 92.31(9)
C3 Mo1 P1 178.32(9)
C1 Mo1 P1 97.69(10)
P3 Mo1 P1 85.40(3)
C2 Mo1 P2 174.29(9)
C3 Mo1 P2 98.55(10)
C1 Mo1 P2 96.14(11)
P3 Mo1 P2 84.63(3)
P1 Mo1 P2 81.99(3)
O1 C1 Mo1 173.1(3)
O2 C2 Mo1 175.9(3)
O3 C3 Mo1 174.9(3)
B1 C4 P1 115.1(2)
B1 C4 H4A 108.5
P1 C4 H4A 108.5
B1 C4 H4B 108.5
P1 C4 H4B 108.5
H4A C4 H4B 107.5
C10 C5 C6 118.6(3)
C10 C5 P1 124.8(2)
C6 C5 P1 116.6(2)
C7 C6 C5 120.8(3)
C7 C6 H6A 119.6
C5 C6 H6A 119.6
C6 C7 C8 119.9(3)
C6 C7 H7A 120.1
C8 C7 H7A 120.1
C9 C8 C7 119.7(3)
C9 C8 H8A 120.1
C7 C8 H8A 120.1
C8 C9 C10 120.5(3)
C8 C9 H9A 119.7
C10 C9 H9A 119.7
C5 C10 C9 120.4(3)
C5 C10 H10A 119.8
C9 C10 H10A 119.8
C12 C11 C16 117.7(3)
C12 C11 P1 121.6(2)
C16 C11 P1 120.6(2)
C11 C12 C13 121.1(3)
C11 C12 H12A 119.5
C13 C12 H12A 119.5
C14 C13 C12 119.8(3)
C14 C13 H13A 120.1
C12 C13 H13A 120.1
C15 C14 C13 119.4(3)
C15 C14 H14A 120.3
C13 C14 H14A 120.3
C14 C15 C16 120.7(3)
C14 C15 H15A 119.6
C16 C15 H15A 119.6
C15 C16 C11 121.3(3)
C15 C16 H16A 119.4
C11 C16 H16A 119.4
C4 P1 C5 106.39(14)
C4 P1 C11 101.56(14)
C5 P1 C11 99.62(14)
C4 P1 Mo1 114.18(10)
C5 P1 Mo1 114.08(10)
C11 P1 Mo1 119.10(10)
B1 C17 P2 115.7(2)
B1 C17 H17A 108.3
P2 C17 H17A 108.3
B1 C17 H17B 108.3
P2 C17 H17B 108.3
H17A C17 H17B 107.4
C19 C18 C23 117.9(3)
C19 C18 P2 119.8(3)
C23 C18 P2 122.2(3)
C18 C19 C20 121.4(5)
C18 C19 H19A 119.3
C20 C19 H19A 119.3
C21 C20 C19 120.2(5)
C21 C20 H20A 119.9
C19 C20 H20A 119.9
C20 C21 C22 119.7(4)
C20 C21 H21A 120.1
C22 C21 H21A 120.1
C21 C22 C23 120.1(5)
C21 C22 H22A 120.0
C23 C22 H22A 120.0
C18 C23 C22 120.7(4)
C18 C23 H23A 119.7
C22 C23 H23A 119.7
C29 C24 C25 117.5(3)
C29 C24 P2 123.5(3)
C25 C24 P2 119.0(2)
C26 C25 C24 121.4(3)
C26 C25 H25A 119.3
C24 C25 H25A 119.3
C27 C26 C25 120.7(3)
C27 C26 H26A 119.6
C25 C26 H26A 119.6
C26 C27 C28 118.6(3)
C26 C27 H27A 120.7
C28 C27 H27A 120.7
C17 P2 C24 105.39(14)
C17 P2 C18 104.42(15)
C24 P2 C18 99.83(15)
C17 P2 Mo1 111.70(11)
C24 P2 Mo1 116.50(11)
C18 P2 Mo1 117.42(12)
C29 C28 C27 120.3(3)
C29 C28 H28A 119.8
C27 C28 H28A 119.8
C28 C29 C24 121.4(3)
C28 C29 H29A 119.3
C24 C29 H29A 119.3
B1 C30 P3 113.6(2)
B1 C30 H30A 108.8
P3 C30 H30A 108.8
B1 C30 H30B 108.8
P3 C30 H30B 108.8
H30A C30 H30B 107.7
C32 C31 C36 118.5(3)
C32 C31 P3 121.1(2)
C36 C31 P3 120.4(2)
C33 C32 C31 120.1(3)
C33 C32 H32A 119.9
C31 C32 H32A 119.9
C34 C33 C32 120.7(3)
C34 C33 H33A 119.7
C32 C33 H33A 119.7
C35 C34 C33 119.3(3)
C35 C34 H34A 120.3
C33 C34 H34A 120.3
C36 C35 C34 120.4(3)
C36 C35 H35A 119.8
C34 C35 H35A 119.8
C35 C36 C31 121.0(3)
C35 C36 H36A 119.5
C31 C36 H36A 119.5
C42 C37 C38 118.2(3)
C42 C37 P3 124.1(2)
C38 C37 P3 117.6(2)
C39 C38 C37 120.9(3)
C39 C38 H38A 119.6
C37 C38 H38A 119.6
C40 C39 C38 120.6(3)
C40 C39 H39A 119.7
C38 C39 H39A 119.7
C39 C40 C41 119.3(3)
C39 C40 H40A 120.3
C41 C40 H40A 120.3
C40 C41 C42 120.3(3)
C40 C41 H41A 119.8
C42 C41 H41A 119.8
C37 C42 C41 120.6(3)
C37 C42 H42A 119.7
C41 C42 H42A 119.7
C30 P3 C31 101.72(14)
C30 P3 C37 106.70(14)
C31 P3 C37 100.07(14)
C30 P3 Mo1 113.82(10)
C31 P3 Mo1 118.65(10)
C37 P3 Mo1 114.12(10)
C43 B1 C4 109.7(2)
C43 B1 C17 107.5(3)
C4 B1 C17 111.6(2)
C43 B1 C30 104.7(2)
C4 B1 C30 111.8(3)
C17 B1 C30 111.3(2)
C44 C43 C48 114.4(3)
C44 C43 B1 121.3(3)
C48 C43 B1 124.3(3)
C44 C43 W1 71.11(18)
C48 C43 W1 69.27(18)
B1 C43 W1 130.55(19)
C43 C44 C45 123.3(3)
C43 C44 W1 74.34(18)
C45 C44 W1 73.22(19)
C43 C44 H44A 118.4
C45 C44 H44A 118.4
W1 C44 H44A 126.0
C46 C45 C44 119.7(3)
C46 C45 W1 72.37(19)
C44 C45 W1 71.79(18)
C46 C45 H45A 120.2
C44 C45 H45A 120.2
W1 C45 H45A 127.7
C45 C46 C47 119.6(3)
C45 C46 W1 73.56(19)
C47 C46 W1 71.86(19)
C45 C46 H46A 120.2
C47 C46 H46A 120.2
W1 C46 H46A 126.2
C46 C47 C48 119.7(3)
C46 C47 W1 73.42(19)
C48 C47 W1 71.49(19)
C46 C47 H47A 120.1
C48 C47 H47A 120.1
W1 C47 H47A 126.9
C47 C48 C43 123.4(3)
C47 C48 W1 73.39(19)
C43 C48 W1 75.59(18)
C47 C48 H48A 118.3
C43 C48 H48A 118.3
W1 C48 H48A 124.3
C51 W1 C49 87.27(18)
C51 W1 C50 86.17(17)
C49 W1 C50 86.51(16)
C51 W1 C48 146.72(15)
C49 W1 C48 125.28(15)
C50 W1 C48 88.91(14)
C51 W1 C47 163.76(15)
C49 W1 C47 97.30(14)
C50 W1 C47 109.60(15)
C48 W1 C47 35.12(11)
C51 W1 C44 95.33(16)
C49 W1 C44 148.43(14)
C50 W1 C44 125.04(13)
C48 W1 C44 61.38(12)
C47 W1 C44 72.69(12)
C51 W1 C46 129.88(15)
C49 W1 C46 92.45(14)
C50 W1 C46 143.88(15)
C48 W1 C46 62.55(11)
C47 W1 C46 34.72(11)
C44 W1 C46 61.99(12)
C51 W1 C45 102.39(15)
C49 W1 C45 113.76(14)
C50 W1 C45 158.08(14)
C48 W1 C45 72.79(12)
C47 W1 C45 61.49(12)
C44 W1 C45 34.99(11)
C46 W1 C45 34.07(12)
C51 W1 C43 112.65(15)
C49 W1 C43 160.07(14)
C50 W1 C43 95.06(13)
C48 W1 C43 35.14(11)
C47 W1 C43 63.43(10)
C44 W1 C43 34.56(11)
C46 W1 C43 74.62(11)
C45 W1 C43 63.02(11)
O4 C49 W1 179.0(4)
O5 C50 W1 178.2(4)
O6 C51 W1 178.3(4)
C56 N1 C52 111.0(3)
C56 N1 C58 110.6(3)
C52 N1 C58 110.5(3)
C56 N1 C54 110.3(3)
C52 N1 C54 107.9(3)
C58 N1 C54 106.4(3)
C53 C52 N1 116.6(4)
C53 C52 H52A 108.1
N1 C52 H52A 108.1
C53 C52 H52B 108.1
N1 C52 H52B 108.1
H52A C52 H52B 107.3
C52 C53 H53A 109.5
C52 C53 H53B 109.5
H53A C53 H53B 109.5
C52 C53 H53C 109.5
H53A C53 H53C 109.5
H53B C53 H53C 109.5
C55 C54 N1 116.1(4)
C55 C54 H54A 108.3
N1 C54 H54A 108.3
C55 C54 H54B 108.3
N1 C54 H54B 108.3
H54A C54 H54B 107.4
C54 C55 H55A 109.5
C54 C55 H55B 109.5
H55A C55 H55B 109.5
C54 C55 H55C 109.5
H55A C55 H55C 109.5
H55B C55 H55C 109.5
N1 C56 C57 118.8(4)
N1 C56 H56A 107.6
C57 C56 H56A 107.6
N1 C56 H56B 107.6
C57 C56 H56B 107.6
H56A C56 H56B 107.0
C56 C57 H57A 109.5
C56 C57 H57B 109.5
H57A C57 H57B 109.5
C56 C57 H57C 109.5
H57A C57 H57C 109.5
H57B C57 H57C 109.5
C59 C58 N1 116.1(4)
C59 C58 H58A 108.3
N1 C58 H58A 108.3
C59 C58 H58B 108.3
N1 C58 H58B 108.3
H58A C58 H58B 107.4
C58 C59 H59A 109.5
C58 C59 H59B 109.5
H59A C59 H59B 109.5
C58 C59 H59C 109.5
H59A C59 H59C 109.5
H59B C59 H59C 109.5

loop_
_geom_bond_atom_site_label_1
_geom_bond_atom_site_label_2
_geom_bond_distance
Mo1 C2 1.955(4)
Mo1 C3 1.965(3)
Mo1 C1 1.965(3)
Mo1 P3 2.5429(8)
Mo1 P1 2.5441(8)
Mo1 P2 2.5511(9)
C1 O1 1.166(4)
C2 O2 1.163(4)
C3 O3 1.162(4)
C4 B1 1.658(4)
C4 P1 1.836(3)
C4 H4A 0.9900
C4 H4B 0.9900
C5 C10 1.379(5)
C5 C6 1.401(4)
C5 P1 1.839(3)
C6 C7 1.384(5)
C6 H6A 0.9500
C7 C8 1.385(5)
C7 H7A 0.9500
C8 C9 1.373(5)
C8 H8A 0.9500
C9 C10 1.395(4)
C9 H9A 0.9500
C10 H10A 0.9500
C11 C12 1.392(4)
C11 C16 1.398(4)
C11 P1 1.846(3)
C12 C13 1.395(5)
C12 H12A 0.9500
C13 C14 1.391(5)
C13 H13A 0.9500
C14 C15 1.376(5)
C14 H14A 0.9500
C15 C16 1.377(5)
C15 H15A 0.9500
C16 H16A 0.9500
C17 B1 1.660(5)
C17 P2 1.818(3)
C17 H17A 0.9900
C17 H17B 0.9900
C18 C19 1.372(5)
C18 C23 1.379(5)
C18 P2 1.861(3)
C19 C20 1.401(6)
C19 H19A 0.9500
C20 C21 1.348(7)
C20 H20A 0.9500
C21 C22 1.378(7)
C21 H21A 0.9500
C22 C23 1.398(6)
C22 H22A 0.9500
C23 H23A 0.9500
C24 C29 1.388(5)
C24 C25 1.390(4)
C24 P2 1.840(3)
C25 C26 1.379(5)
C25 H25A 0.9500
C26 C27 1.365(5)
C26 H26A 0.9500
C27 C28 1.403(5)
C27 H27A 0.9500
C28 C29 1.368(5)
C28 H28A 0.9500
C29 H29A 0.9500
C30 B1 1.679(4)
C30 P3 1.830(3)
C30 H30A 0.9900
C30 H30B 0.9900
C31 C32 1.393(4)
C31 C36 1.397(4)
C31 P3 1.845(3)
C32 C33 1.390(4)
C32 H32A 0.9500
C33 C34 1.386(5)
C33 H33A 0.9500
C34 C35 1.381(5)
C34 H34A 0.9500
C35 C36 1.380(5)
C35 H35A 0.9500
C36 H36A 0.9500
C37 C42 1.386(4)
C37 C38 1.400(4)
C37 P3 1.846(3)
C38 C39 1.383(5)
C38 H38A 0.9500
C39 C40 1.376(5)
C39 H39A 0.9500
C40 C41 1.385(5)
C40 H40A 0.9500
C41 C42 1.398(5)
C41 H41A 0.9500
C42 H42A 0.9500
B1 C43 1.644(4)
C43 C44 1.417(4)
C43 C48 1.429(4)
C43 W1 2.405(3)
C44 C45 1.426(4)
C44 W1 2.363(3)
C44 H44A 0.9500
C45 C46 1.391(5)
C45 W1 2.382(3)
C45 H45A 0.9500
C46 C47 1.407(5)
C46 W1 2.367(3)
C46 H46A 0.9500
C47 C48 1.409(4)
C47 W1 2.347(3)
C47 H47A 0.9500
C48 W1 2.322(3)
C48 H48A 0.9500
W1 C51 1.945(4)
W1 C49 1.946(4)
W1 C50 1.964(4)
C49 O4 1.159(4)
C50 O5 1.155(5)
C51 O6 1.169(5)
N1 C56 1.469(5)
N1 C52 1.519(5)
N1 C58 1.520(5)
N1 C54 1.541(5)
C52 C53 1.493(6)
C52 H52A 0.9900
C52 H52B 0.9900
C53 H53A 0.9800
C53 H53B 0.9800
C53 H53C 0.9800
C54 C55 1.487(6)
C54 H54A 0.9900
C54 H54B 0.9900
C55 H55A 0.9800
C55 H55B 0.9800
C55 H55C 0.9800
C56 C57 1.489(6)
C56 H56A 0.9900
C56 H56B 0.9900
C57 H57A 0.9800
C57 H57B 0.9800
C57 H57C 0.9800
C58 C59 1.461(6)
C58 H58A 0.9900
C58 H58B 0.9900
C59 H59A 0.9800
C59 H59B 0.9800
C59 H59C 0.9800

loop_
_geom_torsion_atom_site_label_1
_geom_torsion_atom_site_label_2
_geom_torsion_atom_site_label_3
_geom_torsion_atom_site_label_4
_geom_torsion
C10 C5 C6 C7 -0.8(5)
P1 C5 C6 C7 177.1(3)
C5 C6 C7 C8 -1.4(6)
C6 C7 C8 C9 2.8(6)
C7 C8 C9 C10 -2.0(6)
C6 C5 C10 C9 1.6(5)
P1 C5 C10 C9 -176.1(3)
C8 C9 C10 C5 -0.2(6)
C16 C11 C12 C13 3.0(5)
P1 C11 C12 C13 -172.7(2)
C11 C12 C13 C14 -1.9(5)
C12 C13 C14 C15 -0.3(5)
C13 C14 C15 C16 1.4(6)
C14 C15 C16 C11 -0.3(6)
C12 C11 C16 C15 -1.9(5)
P1 C11 C16 C15 173.9(3)
B1 C4 P1 C5 157.6(2)
B1 C4 P1 C11 -98.6(2)
B1 C4 P1 Mo1 30.8(2)
C10 C5 P1 C4 -0.5(3)
C6 C5 P1 C4 -178.3(3)
C10 C5 P1 C11 -105.7(3)
C6 C5 P1 C11 76.5(3)
C10 C5 P1 Mo1 126.3(3)
C6 C5 P1 Mo1 -51.5(3)
C12 C11 P1 C4 107.7(3)
C16 C11 P1 C4 -67.9(3)
C12 C11 P1 C5 -143.2(3)
C16 C11 P1 C5 41.2(3)
C12 C11 P1 Mo1 -18.6(3)
C16 C11 P1 Mo1 165.8(2)
C23 C18 C19 C20 -0.6(6)
P2 C18 C19 C20 -179.6(3)
C18 C19 C20 C21 1.3(7)
C19 C20 C21 C22 -1.0(7)
C20 C21 C22 C23 0.1(7)
C19 C18 C23 C22 -0.4(6)
P2 C18 C23 C22 178.7(3)
C21 C22 C23 C18 0.7(7)
C29 C24 C25 C26 0.0(5)
P2 C24 C25 C26 177.3(3)
C24 C25 C26 C27 -2.1(6)
C25 C26 C27 C28 2.7(6)
B1 C17 P2 C24 166.7(2)
B1 C17 P2 C18 -88.6(2)
B1 C17 P2 Mo1 39.3(2)
C29 C24 P2 C17 13.3(3)
C25 C24 P2 C17 -163.8(3)
C29 C24 P2 C18 -94.7(3)
C25 C24 P2 C18 88.2(3)
C29 C24 P2 Mo1 137.8(3)
C25 C24 P2 Mo1 -39.3(3)
C19 C18 P2 C17 153.2(3)
C23 C18 P2 C17 -25.9(4)
C19 C18 P2 C24 -98.0(3)
C23 C18 P2 C24 83.0(3)
C19 C18 P2 Mo1 28.9(4)
C23 C18 P2 Mo1 -150.2(3)
C26 C27 C28 C29 -1.4(6)
C27 C28 C29 C24 -0.7(6)
C25 C24 C29 C28 1.4(5)
P2 C24 C29 C28 -175.8(3)
C36 C31 C32 C33 2.2(5)
P3 C31 C32 C33 -176.1(3)
C31 C32 C33 C34 -1.9(5)
C32 C33 C34 C35 0.7(5)
C33 C34 C35 C36 0.2(6)
C34 C35 C36 C31 0.1(6)
C32 C31 C36 C35 -1.3(5)
P3 C31 C36 C35 177.0(3)
C42 C37 C38 C39 -1.7(5)
P3 C37 C38 C39 176.1(2)
C37 C38 C39 C40 0.2(5)
C38 C39 C40 C41 1.6(5)
C39 C40 C41 C42 -1.8(5)
C38 C37 C42 C41 1.4(5)
P3 C37 C42 C41 -176.1(2)
C40 C41 C42 C37 0.3(5)
B1 C30 P3 C31 -92.2(2)
B1 C30 P3 C37 163.4(2)
B1 C30 P3 Mo1 36.6(2)
C32 C31 P3 C30 124.6(3)
C36 C31 P3 C30 -53.6(3)
C32 C31 P3 C37 -125.8(3)
C36 C31 P3 C37 55.9(3)
C32 C31 P3 Mo1 -1.1(3)
C36 C31 P3 Mo1 -179.3(2)
C42 C37 P3 C30 10.5(3)
C38 C37 P3 C30 -167.0(2)
C42 C37 P3 C31 -95.1(3)
C38 C37 P3 C31 87.4(3)
C42 C37 P3 Mo1 137.1(2)
C38 C37 P3 Mo1 -40.4(3)
P1 C4 B1 C43 160.2(2)
P1 C4 B1 C17 -80.9(3)
P1 C4 B1 C30 44.5(3)
P2 C17 B1 C43 158.8(2)
P2 C17 B1 C4 38.5(3)
P2 C17 B1 C30 -87.1(3)
P3 C30 B1 C43 155.1(2)
P3 C30 B1 C4 -86.2(3)
P3 C30 B1 C17 39.2(3)
C4 B1 C43 C44 150.4(3)
C17 B1 C43 C44 28.9(4)
C30 B1 C43 C44 -89.5(3)
C4 B1 C43 C48 -32.0(4)
C17 B1 C43 C48 -153.4(3)
C30 B1 C43 C48 88.1(3)
C4 B1 C43 W1 59.1(3)
C17 B1 C43 W1 -62.3(3)
C30 B1 C43 W1 179.2(2)
C48 C43 C44 C45 -1.6(5)
B1 C43 C44 C45 176.3(3)
W1 C43 C44 C45 -57.1(3)
C48 C43 C44 W1 55.5(2)
B1 C43 C44 W1 -126.6(3)
C43 C44 C45 C46 1.3(5)
W1 C44 C45 C46 -56.3(3)
C43 C44 C45 W1 57.6(3)
C44 C45 C46 C47 -1.2(5)
W1 C45 C46 C47 -57.3(3)
C44 C45 C46 W1 56.1(3)
C45 C46 C47 C48 1.6(5)
W1 C46 C47 C48 -56.5(3)
C45 C46 C47 W1 58.1(3)
C46 C47 C48 C43 -2.0(5)
W1 C47 C48 C43 -59.5(3)
C46 C47 C48 W1 57.5(3)
C44 C43 C48 C47 2.0(5)
B1 C43 C48 C47 -175.8(3)
W1 C43 C48 C47 58.5(3)
C44 C43 C48 W1 -56.5(2)
B1 C43 C48 W1 125.7(3)
C56 N1 C52 C53 176.3(4)
C58 N1 C52 C53 53.2(5)
C54 N1 C52 C53 -62.8(5)
C56 N1 C54 C55 -54.4(6)
C52 N1 C54 C55 -175.8(4)
C58 N1 C54 C55 65.6(5)
C52 N1 C56 C57 55.9(5)
C58 N1 C56 C57 178.9(4)
C54 N1 C56 C57 -63.6(5)
C56 N1 C58 C59 -69.2(5)
C52 N1 C58 C59 54.1(5)
C54 N1 C58 C59 171.0(4)

loop_
_platon_squeeze_void_nr
_platon_squeeze_void_average_x
_platon_squeeze_void_average_y
_platon_squeeze_void_average_z
_platon_squeeze_void_volume
_platon_squeeze_void_count_electrons
_platon_squeeze_void_content
1 0.000 0.500 0.500 360 88 ' '
2 0.106 0.002 0.968 16 1 ' '
3 0.501 1.000 1.000 359 88 ' '
4 0.400 0.503 0.532 15 1 ' '
5 0.607 0.497 0.466 13 1 ' '
6 0.893 -0.003 0.034 13 1 ' '
